data_1545527
loop_
_publ_author_name
'Hansmann, Max M.'
'Ruiz, David A.'
'Liu, Liu (Leo)'
'Jazzar, Rodolphe'
'Bertrand, Guy'

_publ_section_title
;
 (Phosphanyl)phosphaketenes as building blocks for novel phosphorus
 heterocycles
;
_journal_issue 5
_journal_name_full 'Chem. Sci.'
_journal_page_first 3720
_journal_paper_doi 10.1039/C7SC00300E
_journal_volume 8
_journal_year 2017
_chemical_absolute_configuration ad
_chemical_formula_moiety 'C40 H58 N2 Na O7 P3'
_chemical_formula_sum 'C40 H58 N2 Na O7 P3'
_chemical_formula_weight 794.78
_chemical_properties_physical ', Air-sensitive,Moisture-sensitive'
_space_group_crystal_system orthorhombic
_space_group_IT_number 19
_space_group_name_Hall 'P 2ac 2ab'
_space_group_name_H-M_alt 'P 21 21 21'
_symmetry_space_group_name_Hall 'P 2ac 2ab'
_symmetry_space_group_name_H-M 'P 21 21 21'
_atom_sites_solution_hydrogens geom
_atom_sites_solution_primary direct
_audit_creation_date 2017-01-19
_audit_creation_method
;
Olex2 1.2
(compiled 2017.01.09 svn.r3372 for OlexSys, GUI svn.r5292)
;
_audit_update_record
;
2017-01-19 deposited with the CCDC.
2017-03-08 downloaded from the CCDC.
;
_cell_angle_alpha 90
_cell_angle_beta 90
_cell_angle_gamma 90
_cell_formula_units_Z 4
_cell_length_a 13.7779(4)
_cell_length_b 14.7189(4)
_cell_length_c 21.2291(6)
_cell_measurement_reflns_used 9263
_cell_measurement_temperature 100(2)
_cell_measurement_theta_max 69.86
_cell_measurement_theta_min 3.65
_cell_volume 4305.2(2)
_computing_cell_refinement 'SAINT v8.34A (Bruker, 2013)'
_computing_data_collection 'APEX2 v2014.9-0 (Bruker, 2014)'
_computing_data_reduction 'SAINT v8.34A (Bruker, 2013)'
_computing_molecular_graphics 'Olex2 (Dolomanov et al., 2009)'
_computing_publication_material 'Olex2 (Dolomanov et al., 2009)'
_computing_structure_refinement 'XL (Sheldrick, 2008)'
_computing_structure_solution 'ShelXS (Sheldrick, 2008)'
_diffrn_ambient_temperature 100.0
_diffrn_detector 'Bruker APEX-II CCD'
_diffrn_detector_area_resol_mean 7.9
_diffrn_detector_type 'CCD Area Detector'
_diffrn_measured_fraction_theta_full 1.000
_diffrn_measured_fraction_theta_max 0.998
_diffrn_measurement_device 'Kappa Four-Circle Diffractometer'
_diffrn_measurement_device_type 'Bruker X8 APEX II'
_diffrn_measurement_method '\w and \f scans'
_diffrn_radiation_monochromator 'Double Bounce Multilayer Mirrors'
_diffrn_radiation_probe x-ray
_diffrn_radiation_type CuK\a
_diffrn_radiation_wavelength 1.54178
_diffrn_radiation_xray_symbol K-L~3~
_diffrn_reflns_av_R_equivalents 0.0657
_diffrn_reflns_av_unetI/netI 0.0403
_diffrn_reflns_Laue_measured_fraction_full 1.000
_diffrn_reflns_Laue_measured_fraction_max 0.998
_diffrn_reflns_limit_h_max 16
_diffrn_reflns_limit_h_min -16
_diffrn_reflns_limit_k_max 16
_diffrn_reflns_limit_k_min -17
_diffrn_reflns_limit_l_max 25
_diffrn_reflns_limit_l_min -25
_diffrn_reflns_number 77347
_diffrn_reflns_point_group_measured_fraction_full 1.000
_diffrn_reflns_point_group_measured_fraction_max 0.995
_diffrn_reflns_theta_full 67.500
_diffrn_reflns_theta_max 70.008
_diffrn_reflns_theta_min 3.654
_diffrn_source 'Micro Focus Rotating Anode'
_diffrn_source_type 'Bruker FR-591'
_exptl_absorpt_coefficient_mu 1.755
_exptl_absorpt_correction_T_max 0.7533
_exptl_absorpt_correction_T_min 0.6378
_exptl_absorpt_correction_type multi-scan
_exptl_absorpt_process_details
;
SADABS-2014/5 (Bruker,2014/5) was used for absorption correction.
wR2(int) was 0.0879 before and 0.0729 after correction.
The Ratio of minimum to maximum transmission is 0.8467.
The \l/2 correction factor is 0.00150.
;
_exptl_crystal_colour 'clear light yellow'
_exptl_crystal_colour_lustre clear
_exptl_crystal_colour_modifier light
_exptl_crystal_colour_primary yellow
_exptl_crystal_density_diffrn 1.226
_exptl_crystal_description block
_exptl_crystal_F_000 1696
_exptl_crystal_recrystallization_method THF
_exptl_crystal_size_max 0.1
_exptl_crystal_size_mid 0.1
_exptl_crystal_size_min 0.1
_refine_diff_density_max 0.572
_refine_diff_density_min -0.403
_refine_diff_density_rms 0.083
_refine_ls_abs_structure_details
;
 Flack x determined using 3287 quotients [(I+)-(I-)]/[(I+)+(I-)]
 (Parsons, Flack and Wagner, Acta Cryst. B69 (2013) 249-259).
;
_refine_ls_abs_structure_Flack 0.024(6)
_refine_ls_extinction_method none
_refine_ls_goodness_of_fit_ref 1.055
_refine_ls_hydrogen_treatment constr
_refine_ls_matrix_type full
_refine_ls_number_parameters 509
_refine_ls_number_reflns 8126
_refine_ls_number_restraints 30
_refine_ls_restrained_S_all 1.070
_refine_ls_R_factor_all 0.0649
_refine_ls_R_factor_gt 0.0622
_refine_ls_shift/su_max 0.000
_refine_ls_shift/su_mean 0.000
_refine_ls_structure_factor_coef Fsqd
_refine_ls_weighting_details 'w=1/[\s^2^(Fo^2^)+(0.1022P)^2^+3.7244P] where P=(Fo^2^+2Fc^2^)/3'
_refine_ls_weighting_scheme calc
_refine_ls_wR_factor_gt 0.1736
_refine_ls_wR_factor_ref 0.1762
_reflns_Friedel_coverage 0.794
_reflns_Friedel_fraction_full 1.000
_reflns_Friedel_fraction_max 0.991
_reflns_number_gt 7785
_reflns_number_total 8126
_reflns_threshold_expression 'I > 2\s(I)'
_cod_data_source_file c7sc00300e2.cif
_cod_data_source_block gb_liuamidep4_0m
_cod_depositor_comments
;
The following automatic conversions were performed:

'_diffrn_radiation_probe' value 'X-ray' changed to 'x-ray' according
to
/home/data/users/saulius/crontab/automatic-downloads/rss-feeds/RSC/lib/dictionaries/cif_core.dic
dictionary named 'cif_core.dic' version 2.4.2 from 2011-04-26.

Automatic conversion script
Id: cif_fix_values 4973 2017-02-22 13:04:09Z antanas 

 Adding full bibliography for 1545527--1545532.cif.
;
_cod_database_code 1545527
_shelx_shelxl_version_number 2014/7
_shelx_space_group_comment
;
The symmetry employed for this shelxl refinement is uniquely defined
by the following loop, which should always be used as a source of
symmetry information in preference to the above space-group names.
They are only intended as comments.
;
_olex2_refinement_description
;
1. Fixed Uiso
 At 1.2 times of:
  All C(H) groups, All C(H,H) groups, All C(H,H,H,H) groups
 At 1.5 times of:
  All C(H,H,H) groups
2. Uiso/Uaniso restraints and constraints
Uanis(C27A) = Uanis(C27B)
Uanis(C26A) = Uanis(C26B)
Uanis(P2) = Uanis(P2A)
Uanis(P3) = Uanis(P3A)
Uanis(C11A) = Uanis(C11)
Uanis(C12) = Uanis(C12A)
3. Rigid body (RIGU) restrains
 O5, C36, C35, C34, C33
 with sigma for 1-2 distances of 0.004 and sigma for 1-3 distances of 0.004
4. Others
 Sof(H25C)=Sof(H25D)=Sof(C26B)=Sof(H26A)=Sof(H26B)=Sof(C27B)=Sof(H27A)=
 Sof(H27B)=Sof(H0AC)=Sof(H0AD)=1-FVAR(1)
 Sof(H25A)=Sof(H25B)=Sof(C27A)=Sof(H27C)=Sof(H27D)=Sof(C26A)=Sof(H26C)=
 Sof(H26D)=Sof(H0AA)=Sof(H0AB)=FVAR(1)
 Sof(P2A)=Sof(P3A)=1-FVAR(2)
 Sof(P2)=Sof(P3)=FVAR(2)
 Sof(H10A)=Sof(C11A)=Sof(H11D)=Sof(H11E)=Sof(H11F)=Sof(C12A)=Sof(H12D)=
 Sof(H12E)=Sof(H12F)=1-FVAR(3)
 Sof(H10)=Sof(C11)=Sof(H11A)=Sof(H11B)=Sof(H11C)=Sof(C12)=Sof(H12A)=Sof(H12B)=
 Sof(H12C)=FVAR(3)
5.a Ternary CH refined with riding coordinates:
 C10(H10), C10(H10A), C7(H7), C19(H19), C22(H22)
5.b Secondary CH2 refined with riding coordinates:
 C29(H29A,H29B), C32(H32A,H32B), C25(H25C,H25D), C25(H25A,H25B), C31(H31A,
 H31B), C30(H30A,H30B), C36(H36A,H36B), C33(H33A,H33B), C34(H34A,H34B),
 C35(H35A,H35B), C26B(H26A,H26B), C27B(H27A,H27B), C27A(H27C,H27D), C26A(H26C,
 H26D), C0AA(H0AC,H0AD), C0AA(H0AA,H0AB)
5.c Aromatic/amide H refined with riding coordinates:
 C3(H3), C5(H5), C4(H4), C15(H15), C17(H17), C16(H16)
5.d Idealised Me refined as rotating group:
 C8(H8A,H8B,H8C), C9(H9A,H9B,H9C), C23(H23A,H23B,H23C), C24(H24A,H24B,H24C),
 C11(H11A,H11B,H11C), C21(H21A,H21B,H21C), C12(H12A,H12B,H12C), C20(H20A,H20B,
 H20C), C11A(H11D,H11E,H11F), C12A(H12D,H12E,H12F)
;
_olex2_exptl_crystal_mounting_method fomblin
_olex2_submission_special_instructions 'No special instructions were received'

loop_
_space_group_symop_operation_xyz
'x, y, z'
'-x+1/2, -y, z+1/2'
'-x, y+1/2, -z+1/2'
'x+1/2, -y+1/2, -z'

loop_
_atom_site_label
_atom_site_type_symbol
_atom_site_fract_x
_atom_site_fract_y
_atom_site_fract_z
_atom_site_U_iso_or_equiv
_atom_site_adp_type
_atom_site_occupancy
_atom_site_site_symmetry_order
_atom_site_calc_flag
_atom_site_refinement_flags_posn
_atom_site_refinement_flags_adp
_atom_site_refinement_flags_occupancy
_atom_site_disorder_assembly
_atom_site_disorder_group
P1 P 0.63303(9) 0.41614(7) 0.50835(5) 0.0356(3) Uani 1 1 d . . . . .
P2 P 0.4619(2) 0.40183(12) 0.59266(13) 0.0448(6) Uani 0.895(8) 1 d . . P A 1
P3 P 0.3707(2) 0.50848(13) 0.62046(15) 0.0558(8) Uani 0.895(8) 1 d . . P A 1
Na1 Na 0.31331(15) 0.78434(12) 0.60676(9) 0.0412(5) Uani 1 1 d . . . . .
O3 O 0.5171(3) 0.5604(2) 0.54184(18) 0.0441(8) Uani 1 1 d . . . . .
O2 O 0.8128(3) 0.6117(2) 0.48099(16) 0.0427(8) Uani 1 1 d . . . . .
O1 O 0.6991(3) 0.5776(2) 0.37248(15) 0.0408(7) Uani 1 1 d . . . . .
N1 N 0.6311(3) 0.4610(2) 0.43113(18) 0.0332(8) Uani 1 1 d . . . . .
N2 N 0.7305(3) 0.4897(3) 0.52411(18) 0.0372(8) Uani 1 1 d . . . . .
O6 O 0.1756(3) 0.7105(3) 0.5720(2) 0.0657(12) Uani 1 1 d . . . . .
O7 O 0.2855(4) 0.7396(3) 0.71314(19) 0.0691(13) Uani 1 1 d . . . . .
O4 O 0.4247(3) 0.6748(3) 0.5745(3) 0.0670(13) Uani 1 1 d . . . . .
C00D C 0.6891(3) 0.5339(3) 0.4207(2) 0.0345(9) Uani 1 1 d . . . . .
O5 O 0.4402(4) 0.8758(3) 0.6508(3) 0.0714(13) Uani 1 1 d . U . . .
C2 C 0.6063(4) 0.3387(3) 0.3544(2) 0.0390(10) Uani 1 1 d . . . . .
C1 C 0.5744(3) 0.4215(3) 0.3812(2) 0.0344(9) Uani 1 1 d . . . . .
C00H C 0.7520(3) 0.5520(3) 0.4792(2) 0.0358(10) Uani 1 1 d . . . . .
C6 C 0.4909(4) 0.4663(4) 0.3608(3) 0.0437(11) Uani 1 1 d . . . . .
C10 C 0.6972(4) 0.2905(3) 0.3765(3) 0.0450(11) Uani 1 1 d . . . . .
H10 H 0.7027 0.2991 0.4231 0.054 Uiso 0.741(9) 1 calc R . P B 1
H10A H 0.7245 0.3354 0.4072 0.054 Uiso 0.259(9) 1 calc R . P B 2
C00K C 0.5343(4) 0.4677(3) 0.5469(2) 0.0421(11) Uani 1 1 d . . . . .
C13 C 0.7927(4) 0.4778(4) 0.5789(2) 0.0452(12) Uani 1 1 d . . . . .
C7 C 0.4573(4) 0.5559(4) 0.3896(3) 0.0510(13) Uani 1 1 d . . . . .
H7 H 0.5040 0.5727 0.4238 0.061 Uiso 1 1 calc R . . . .
C3 C 0.5510(5) 0.3028(4) 0.3056(3) 0.0519(14) Uani 1 1 d . . . . .
H3 H 0.5699 0.2470 0.2866 0.062 Uiso 1 1 calc R . . . .
C00O C 0.4382(4) 0.5923(4) 0.5775(3) 0.0532(13) Uani 1 1 d . . . . .
C19 C 0.8725(5) 0.3427(4) 0.5227(3) 0.0623(16) Uani 1 1 d . . . . .
H19 H 0.8260 0.3615 0.4889 0.075 Uiso 1 1 calc R . . . .
C8 C 0.4597(6) 0.6314(5) 0.3397(4) 0.0679(18) Uani 1 1 d . . . . .
H8A H 0.5255 0.6366 0.3225 0.102 Uiso 1 1 calc GR . . . .
H8B H 0.4408 0.6892 0.3591 0.102 Uiso 1 1 calc GR . . . .
H8C H 0.4143 0.6165 0.3057 0.102 Uiso 1 1 calc GR . . . .
C14 C 0.7824(5) 0.5373(5) 0.6301(3) 0.0582(15) Uani 1 1 d . . . . .
C22 C 0.7103(5) 0.6127(5) 0.6313(3) 0.0655(18) Uani 1 1 d . . . . .
H22 H 0.6779 0.6143 0.5891 0.079 Uiso 1 1 calc R . . . .
C18 C 0.8614(4) 0.4071(4) 0.5777(3) 0.0564(14) Uani 1 1 d . . . . .
C29 C 0.3411(5) 0.6764(4) 0.7481(3) 0.0595(15) Uani 1 1 d . . . . .
H29A H 0.4009 0.6599 0.7250 0.071 Uiso 1 1 calc R . . . .
H29B H 0.3032 0.6204 0.7562 0.071 Uiso 1 1 calc R . . . .
C5 C 0.4391(4) 0.4282(4) 0.3120(3) 0.0543(14) Uani 1 1 d . . . . .
H5 H 0.3820 0.4575 0.2972 0.065 Uiso 1 1 calc R . . . .
C4 C 0.4692(5) 0.3473(5) 0.2843(3) 0.0598(16) Uani 1 1 d . . . . .
H4 H 0.4330 0.3225 0.2503 0.072 Uiso 1 1 calc R . . . .
C9 C 0.3561(5) 0.5449(6) 0.4196(4) 0.0706(19) Uani 1 1 d . . . . .
H9A H 0.3107 0.5214 0.3881 0.106 Uiso 1 1 calc GR . . . .
H9B H 0.3333 0.6041 0.4348 0.106 Uiso 1 1 calc GR . . . .
H9C H 0.3601 0.5024 0.4550 0.106 Uiso 1 1 calc GR . . . .
C32 C 0.2514(6) 0.8088(5) 0.7549(3) 0.0626(16) Uani 1 1 d . . . . .
H32A H 0.1888 0.7909 0.7740 0.075 Uiso 1 1 calc R . . . .
H32B H 0.2423 0.8668 0.7320 0.075 Uiso 1 1 calc R . . . .
C15 C 0.8464(6) 0.5217(6) 0.6818(3) 0.077(2) Uani 1 1 d . . . . .
H15 H 0.8420 0.5599 0.7177 0.092 Uiso 1 1 calc R . . . .
C23 C 0.7593(5) 0.7050(5) 0.6413(4) 0.079(2) Uani 1 1 d . . . . .
H23A H 0.7979 0.7033 0.6801 0.119 Uiso 1 1 calc GR . . . .
H23B H 0.7095 0.7523 0.6448 0.119 Uiso 1 1 calc GR . . . .
H23C H 0.8017 0.7184 0.6055 0.119 Uiso 1 1 calc GR . . . .
C17 C 0.9217(5) 0.3953(5) 0.6305(3) 0.0701(19) Uani 1 1 d . . . . .
H17 H 0.9677 0.3472 0.6309 0.084 Uiso 1 1 calc R . . . .
C24 C 0.6322(7) 0.5957(7) 0.6802(4) 0.095(3) Uani 1 1 d . . . . .
H24A H 0.6048 0.5348 0.6741 0.142 Uiso 1 1 calc GR . . . .
H24B H 0.5807 0.6412 0.6757 0.142 Uiso 1 1 calc GR . . . .
H24C H 0.6605 0.6000 0.7225 0.142 Uiso 1 1 calc GR . . . .
C11 C 0.7852(6) 0.3313(7) 0.3465(4) 0.053(2) Uani 0.741(9) 1 d . . P B 1
H11A H 0.7834 0.3202 0.3010 0.080 Uiso 0.741(9) 1 calc GR . P B 1
H11B H 0.8437 0.3035 0.3644 0.080 Uiso 0.741(9) 1 calc GR . P B 1
H11C H 0.7862 0.3969 0.3544 0.080 Uiso 0.741(9) 1 calc GR . P B 1
C25 C 0.1224(7) 0.6479(9) 0.6070(4) 0.105(3) Uani 1 1 d . . . . .
H25C H 0.0727 0.6790 0.6328 0.126 Uiso 0.526(14) 1 calc R . P C 2
H25D H 0.1655 0.6126 0.6351 0.126 Uiso 0.526(14) 1 calc R . P C 2
H25A H 0.1060 0.6737 0.6487 0.126 Uiso 0.474(14) 1 calc R . P C 1
H25B H 0.1611 0.5920 0.6135 0.126 Uiso 0.474(14) 1 calc R . P C 1
C16 C 0.9148(6) 0.4524(6) 0.6812(4) 0.076(2) Uani 1 1 d . . . . .
H16 H 0.9571 0.4447 0.7161 0.091 Uiso 1 1 calc R . . . .
C31 C 0.3261(8) 0.8186(7) 0.8034(4) 0.103(3) Uani 1 1 d . . . . .
H31A H 0.2977 0.8401 0.8435 0.123 Uiso 1 1 calc R . . . .
H31B H 0.3772 0.8616 0.7898 0.123 Uiso 1 1 calc R . . . .
C30 C 0.3662(9) 0.7239(7) 0.8101(4) 0.104(4) Uani 1 1 d . . . . .
H30A H 0.3357 0.6922 0.8462 0.125 Uiso 1 1 calc R . . . .
H30B H 0.4373 0.7255 0.8166 0.125 Uiso 1 1 calc R . . . .
C21 C 0.8477(8) 0.2456(5) 0.5428(5) 0.093(3) Uani 1 1 d . . . . .
H21A H 0.8945 0.2251 0.5745 0.140 Uiso 1 1 calc GR . . . .
H21B H 0.8506 0.2054 0.5061 0.140 Uiso 1 1 calc GR . . . .
H21C H 0.7821 0.2442 0.5607 0.140 Uiso 1 1 calc GR . . . .
C12 C 0.6928(7) 0.1877(5) 0.3630(5) 0.063(2) Uani 0.741(9) 1 d . . P B 1
H12A H 0.6306 0.1634 0.3777 0.094 Uiso 0.741(9) 1 calc GR . P B 1
H12B H 0.7460 0.1570 0.3852 0.094 Uiso 0.741(9) 1 calc GR . P B 1
H12C H 0.6992 0.1773 0.3176 0.094 Uiso 0.741(9) 1 calc GR . P B 1
C20 C 0.9755(7) 0.3443(8) 0.4953(5) 0.100(3) Uani 1 1 d . . . . .
H20A H 0.9915 0.4062 0.4817 0.149 Uiso 1 1 calc GR . . . .
H20B H 0.9790 0.3032 0.4590 0.149 Uiso 1 1 calc GR . . . .
H20C H 1.0219 0.3246 0.5275 0.149 Uiso 1 1 calc GR . . . .
C36 C 0.5273(7) 0.8461(8) 0.6748(7) 0.120(4) Uani 1 1 d . U . . .
H36A H 0.5548 0.7976 0.6478 0.144 Uiso 1 1 calc R . . . .
H36B H 0.5184 0.8216 0.7178 0.144 Uiso 1 1 calc R . . . .
C33 C 0.4386(12) 0.9702(7) 0.6534(8) 0.150(6) Uani 1 1 d . U . . .
H33A H 0.3804 0.9913 0.6766 0.180 Uiso 1 1 calc R . . . .
H33B H 0.4367 0.9960 0.6104 0.180 Uiso 1 1 calc R . . . .
C34 C 0.5265(12) 0.9991(10) 0.6858(9) 0.164(6) Uani 1 1 d . U . . .
H34A H 0.5511 1.0568 0.6680 0.197 Uiso 1 1 calc R . . . .
H34B H 0.5140 1.0077 0.7314 0.197 Uiso 1 1 calc R . . . .
C35 C 0.5940(8) 0.9277(9) 0.6759(10) 0.165(6) Uani 1 1 d . U . . .
H35A H 0.6416 0.9237 0.7108 0.198 Uiso 1 1 calc R . . . .
H35B H 0.6290 0.9350 0.6355 0.198 Uiso 1 1 calc R . . . .
C26B C 0.0735(18) 0.5843(18) 0.5570(12) 0.096(6) Uani 0.526(14) 1 d . . P C 2
H26A H 0.1092 0.5262 0.5533 0.115 Uiso 0.526(14) 1 calc R . P C 2
H26B H 0.0053 0.5714 0.5685 0.115 Uiso 0.526(14) 1 calc R . P C 2
C27B C 0.0786(12) 0.6333(13) 0.5014(8) 0.078(3) Uani 0.526(14) 1 d . . P C 2
H27A H 0.0124 0.6453 0.4854 0.093 Uiso 0.526(14) 1 calc R . P C 2
H27B H 0.1141 0.5978 0.4692 0.093 Uiso 0.526(14) 1 calc R . P C 2
C27A C 0.0333(14) 0.6715(15) 0.5178(9) 0.078(3) Uani 0.474(14) 1 d . . P C 1
H27C H -0.0207 0.7157 0.5169 0.093 Uiso 0.474(14) 1 calc R . P C 1
H27D H 0.0251 0.6285 0.4823 0.093 Uiso 0.474(14) 1 calc R . P C 1
C26A C 0.034(2) 0.627(2) 0.5724(13) 0.096(6) Uani 0.474(14) 1 d . . P C 1
H26C H 0.0309 0.5606 0.5644 0.115 Uiso 0.474(14) 1 calc R . P C 1
H26D H -0.0230 0.6444 0.5977 0.115 Uiso 0.474(14) 1 calc R . P C 1
C0AA C 0.1290(8) 0.7196(8) 0.5129(5) 0.106(3) Uani 1 1 d . . . . .
H0AC H 0.1773 0.7314 0.4793 0.127 Uiso 0.526(14) 1 calc R . P C 2
H0AD H 0.0821 0.7705 0.5138 0.127 Uiso 0.526(14) 1 calc R . P C 2
H0AA H 0.1691 0.6920 0.4793 0.127 Uiso 0.474(14) 1 calc R . P C 1
H0AB H 0.1189 0.7845 0.5027 0.127 Uiso 0.474(14) 1 calc R . P C 1
P2A P 0.4310(17) 0.4066(13) 0.5744(11) 0.0448(6) Uani 0.105(8) 1 d . . P A 2
P3A P 0.3393(17) 0.5177(13) 0.5935(13) 0.0558(8) Uani 0.105(8) 1 d . . P A 2
C11A C 0.7827(17) 0.283(2) 0.3265(12) 0.053(2) Uani 0.259(9) 1 d . . P B 2
H11D H 0.7589 0.2515 0.2887 0.080 Uiso 0.259(9) 1 calc GR . P B 2
H11E H 0.8364 0.2480 0.3448 0.080 Uiso 0.259(9) 1 calc GR . P B 2
H11F H 0.8053 0.3436 0.3151 0.080 Uiso 0.259(9) 1 calc GR . P B 2
C12A C 0.6902(19) 0.2093(15) 0.4149(14) 0.063(2) Uani 0.259(9) 1 d . . P B 2
H12D H 0.6547 0.2233 0.4537 0.094 Uiso 0.259(9) 1 calc GR . P B 2
H12E H 0.7555 0.1878 0.4255 0.094 Uiso 0.259(9) 1 calc GR . P B 2
H12F H 0.6555 0.1620 0.3915 0.094 Uiso 0.259(9) 1 calc GR . P B 2

loop_
_atom_site_aniso_label
_atom_site_aniso_U_11
_atom_site_aniso_U_22
_atom_site_aniso_U_33
_atom_site_aniso_U_23
_atom_site_aniso_U_13
_atom_site_aniso_U_12
P1 0.0428(6) 0.0265(5) 0.0375(6) 0.0035(4) 0.0089(5) -0.0043(5)
P2 0.0468(12) 0.0377(7) 0.0499(11) -0.0034(7) 0.0148(9) -0.0161(8)
P3 0.0472(11) 0.0514(9) 0.0687(16) -0.0190(9) 0.0241(11) -0.0162(8)
Na1 0.0552(11) 0.0333(9) 0.0353(9) 0.0001(7) -0.0022(8) 0.0108(8)
O3 0.0457(19) 0.0287(16) 0.058(2) -0.0043(14) 0.0175(16) -0.0040(14)
O2 0.0459(18) 0.0397(17) 0.0424(18) 0.0046(14) -0.0008(15) -0.0123(15)
O1 0.0461(17) 0.0360(17) 0.0404(17) 0.0117(14) -0.0011(14) -0.0095(15)
N1 0.0339(17) 0.0285(17) 0.0373(18) 0.0026(15) 0.0056(16) -0.0032(16)
N2 0.044(2) 0.0315(19) 0.036(2) 0.0053(15) 0.0038(16) -0.0037(17)
O6 0.065(3) 0.065(3) 0.067(3) 0.011(2) -0.013(2) -0.011(2)
O7 0.114(4) 0.053(2) 0.041(2) -0.0079(18) -0.004(2) 0.021(3)
O4 0.061(2) 0.040(2) 0.101(4) -0.025(2) 0.024(2) 0.0017(18)
C00D 0.035(2) 0.029(2) 0.040(2) 0.0040(18) 0.0024(18) -0.0028(18)
O5 0.072(3) 0.061(3) 0.081(3) -0.013(2) -0.005(2) 0.000(2)
C2 0.046(3) 0.029(2) 0.042(2) 0.0034(18) 0.005(2) -0.0043(19)
C1 0.035(2) 0.028(2) 0.040(2) 0.0053(18) 0.0029(18) -0.0038(18)
C00H 0.038(2) 0.032(2) 0.037(2) 0.0053(18) 0.0037(19) -0.0003(19)
C6 0.035(2) 0.042(3) 0.055(3) 0.013(2) -0.001(2) 0.001(2)
C10 0.051(3) 0.040(3) 0.044(3) 0.003(2) 0.009(2) 0.012(2)
C00K 0.049(3) 0.025(2) 0.052(3) -0.0033(19) 0.008(2) -0.007(2)
C13 0.053(3) 0.050(3) 0.033(2) 0.010(2) 0.001(2) -0.011(2)
C7 0.045(3) 0.048(3) 0.060(3) 0.011(3) 0.006(2) 0.015(2)
C3 0.074(4) 0.037(3) 0.045(3) -0.001(2) -0.001(3) -0.018(3)
C00O 0.045(3) 0.045(3) 0.070(3) -0.016(3) 0.012(3) -0.005(2)
C19 0.066(4) 0.050(3) 0.071(4) 0.005(3) -0.012(3) 0.015(3)
C8 0.079(4) 0.051(3) 0.074(4) 0.019(3) 0.011(4) 0.028(3)
C14 0.066(4) 0.064(4) 0.045(3) -0.002(3) 0.007(3) -0.029(3)
C22 0.068(4) 0.070(4) 0.059(3) -0.030(3) 0.014(3) -0.030(3)
C18 0.056(3) 0.054(3) 0.059(3) 0.023(3) -0.013(3) -0.004(3)
C29 0.072(4) 0.056(3) 0.051(3) -0.002(3) 0.002(3) 0.010(3)
C5 0.046(3) 0.055(3) 0.063(3) 0.011(3) -0.013(3) -0.008(3)
C4 0.065(4) 0.066(4) 0.049(3) 0.009(3) -0.016(3) -0.031(3)
C9 0.051(3) 0.084(5) 0.076(4) 0.013(4) 0.016(3) 0.021(3)
C32 0.090(5) 0.056(3) 0.043(3) -0.008(3) 0.004(3) 0.011(3)
C15 0.096(5) 0.095(6) 0.040(3) -0.004(3) 0.001(3) -0.050(5)
C23 0.063(4) 0.067(4) 0.108(6) -0.034(4) 0.020(4) -0.024(3)
C17 0.070(4) 0.073(4) 0.068(4) 0.028(4) -0.022(3) -0.015(3)
C24 0.092(5) 0.119(7) 0.072(5) -0.045(5) 0.032(4) -0.056(6)
C11 0.043(3) 0.067(6) 0.049(5) 0.007(4) 0.001(3) 0.001(4)
C25 0.091(6) 0.151(10) 0.073(5) 0.032(6) -0.006(5) -0.005(6)
C16 0.074(5) 0.083(5) 0.070(4) 0.027(4) -0.020(4) -0.017(4)
C31 0.127(8) 0.103(7) 0.078(5) -0.045(5) -0.026(5) 0.053(6)
C30 0.154(9) 0.107(7) 0.052(4) -0.022(4) -0.032(5) 0.061(7)
C21 0.108(7) 0.049(4) 0.123(7) 0.007(4) 0.021(6) 0.017(4)
C12 0.060(4) 0.042(4) 0.086(6) -0.005(4) -0.007(5) 0.017(3)
C20 0.077(5) 0.111(7) 0.111(7) -0.008(6) 0.004(5) -0.013(5)
C36 0.064(5) 0.101(6) 0.196(12) 0.000(7) -0.040(6) -0.014(4)
C33 0.186(10) 0.057(5) 0.207(14) -0.027(6) -0.085(10) -0.010(5)
C34 0.156(10) 0.113(8) 0.224(16) -0.052(9) -0.044(10) -0.022(7)
C35 0.082(6) 0.118(8) 0.296(19) -0.108(9) 0.009(8) -0.026(5)
C26B 0.087(15) 0.111(18) 0.089(12) 0.002(11) -0.005(9) -0.053(12)
C27B 0.063(8) 0.097(11) 0.073(8) -0.004(6) -0.021(6) -0.004(6)
C27A 0.063(8) 0.097(11) 0.073(8) -0.004(6) -0.021(6) -0.004(6)
C26A 0.087(15) 0.111(18) 0.089(12) 0.002(11) -0.005(9) -0.053(12)
C0AA 0.112(7) 0.114(7) 0.092(6) 0.033(5) -0.050(6) -0.044(6)
P2A 0.0468(12) 0.0377(7) 0.0499(11) -0.0034(7) 0.0148(9) -0.0161(8)
P3A 0.0472(11) 0.0514(9) 0.0687(16) -0.0190(9) 0.0241(11) -0.0162(8)
C11A 0.043(3) 0.067(6) 0.049(5) 0.007(4) 0.001(3) 0.001(4)
C12A 0.060(4) 0.042(4) 0.086(6) -0.005(4) -0.007(5) 0.017(3)

loop_
_atom_type_symbol
_atom_type_description
_atom_type_scat_dispersion_real
_atom_type_scat_dispersion_imag
_atom_type_scat_source
C C 0.0181 0.0091 'International Tables Vol C Tables 4.2.6.8 and 6.1.1.4'
H H 0.0000 0.0000 'International Tables Vol C Tables 4.2.6.8 and 6.1.1.4'
N N 0.0311 0.0180 'International Tables Vol C Tables 4.2.6.8 and 6.1.1.4'
Na Na 0.1353 0.1239 'International Tables Vol C Tables 4.2.6.8 and 6.1.1.4'
O O 0.0492 0.0322 'International Tables Vol C Tables 4.2.6.8 and 6.1.1.4'
P P 0.2955 0.4335 'International Tables Vol C Tables 4.2.6.8 and 6.1.1.4'

loop_
_geom_angle_atom_site_label_1
_geom_angle_atom_site_label_2
_geom_angle_atom_site_label_3
_geom_angle
_geom_angle_site_symmetry_1
_geom_angle_site_symmetry_3
N2 P1 N1 87.63(18) . .
N2 P1 C00K 103.7(2) . .
C00K P1 N1 105.0(2) . .
C00K P2 P3 94.9(2) . .
C00O P3 P2 93.5(2) . .
O2 Na1 O1 68.54(11) 4_466 4_466
O6 Na1 O2 92.83(16) . 4_466
O6 Na1 O1 85.68(16) . 4_466
O6 Na1 O7 92.31(19) . .
O6 Na1 O4 97.02(18) . .
O6 Na1 O5 171.5(2) . .
O7 Na1 O2 155.12(16) . 4_466
O7 Na1 O1 87.61(14) . 4_466
O7 Na1 O5 84.4(2) . .
O4 Na1 O2 102.36(17) . 4_466
O4 Na1 O1 170.69(17) . 4_466
O4 Na1 O7 101.14(19) . .
O4 Na1 O5 91.30(18) . .
O5 Na1 O2 86.97(17) . 4_466
O5 Na1 O1 86.36(15) . 4_466
C00K O3 C00O 114.8(4) . .
C00H O2 Na1 115.9(3) . 4_566
C00D O1 Na1 109.7(3) . 4_566
C00D N1 P1 115.9(3) . .
C00D N1 C1 121.3(4) . .
C1 N1 P1 122.7(3) . .
C00H N2 P1 116.7(3) . .
C00H N2 C13 121.0(4) . .
C13 N2 P1 121.9(3) . .
C25 O6 Na1 125.0(5) . .
C25 O6 C0AA 107.2(6) . .
C0AA O6 Na1 127.7(5) . .
C29 O7 Na1 126.3(4) . .
C29 O7 C32 108.7(5) . .
C32 O7 Na1 116.3(4) . .
C00O O4 Na1 140.2(4) . .
O1 C00D N1 128.4(4) . .
O1 C00D C00H 121.6(4) . .
N1 C00D C00H 109.8(4) . .
C36 O5 Na1 127.0(6) . .
C36 O5 C33 108.5(8) . .
C33 O5 Na1 124.4(7) . .
C1 C2 C10 122.4(5) . .
C3 C2 C1 117.3(5) . .
C3 C2 C10 120.4(5) . .
C2 C1 N1 118.4(4) . .
C6 C1 N1 119.0(4) . .
C6 C1 C2 122.6(5) . .
O2 C00H N2 128.2(5) . .
O2 C00H C00D 122.6(4) . .
N2 C00H C00D 109.1(4) . .
C1 C6 C7 122.3(5) . .
C5 C6 C1 117.9(5) . .
C5 C6 C7 119.7(5) . .
C2 C10 H10 108.1 . .
C2 C10 H10A 101.8 . .
C2 C10 C12 111.7(5) . .
C2 C10 C11A 116.1(10) . .
C11 C10 C2 110.5(5) . .
C11 C10 H10 108.1 . .
C11 C10 C12 110.2(6) . .
C12 C10 H10 108.1 . .
C11A C10 H10A 101.8 . .
C12A C10 C2 120.3(11) . .
C12A C10 H10A 101.8 . .
C12A C10 C11A 111.4(15) . .
P1 C00K P2A 123.6(7) . .
P2 C00K P1 118.3(3) . .
O3 C00K P1 121.3(4) . .
O3 C00K P2 120.3(4) . .
O3 C00K P2A 112.6(8) . .
C14 C13 N2 119.0(5) . .
C14 C13 C18 122.9(5) . .
C18 C13 N2 118.0(5) . .
C6 C7 H7 107.9 . .
C6 C7 C8 110.1(5) . .
C6 C7 C9 110.4(5) . .
C8 C7 H7 107.9 . .
C8 C7 C9 112.3(5) . .
C9 C7 H7 107.9 . .
C2 C3 H3 119.7 . .
C4 C3 C2 120.7(6) . .
C4 C3 H3 119.7 . .
O3 C00O P3 116.4(4) . .
O3 C00O P3A 119.2(7) . .
O4 C00O P3 128.7(4) . .
O4 C00O O3 114.8(5) . .
O4 C00O P3A 120.1(9) . .
C18 C19 H19 108.4 . .
C18 C19 C21 110.3(6) . .
C18 C19 C20 112.2(7) . .
C21 C19 H19 108.4 . .
C21 C19 C20 109.0(7) . .
C20 C19 H19 108.4 . .
C7 C8 H8A 109.5 . .
C7 C8 H8B 109.5 . .
C7 C8 H8C 109.5 . .
H8A C8 H8B 109.5 . .
H8A C8 H8C 109.5 . .
H8B C8 H8C 109.5 . .
C13 C14 C22 123.1(6) . .
C13 C14 C15 115.7(7) . .
C15 C14 C22 121.3(6) . .
C14 C22 H22 107.5 . .
C14 C22 C23 111.7(6) . .
C14 C22 C24 111.2(7) . .
C23 C22 H22 107.5 . .
C24 C22 H22 107.5 . .
C24 C22 C23 111.3(6) . .
C13 C18 C19 123.1(5) . .
C17 C18 C13 118.4(6) . .
C17 C18 C19 118.6(6) . .
O7 C29 H29A 110.6 . .
O7 C29 H29B 110.6 . .
O7 C29 C30 105.9(5) . .
H29A C29 H29B 108.7 . .
C30 C29 H29A 110.6 . .
C30 C29 H29B 110.6 . .
C6 C5 H5 119.6 . .
C6 C5 C4 120.8(5) . .
C4 C5 H5 119.6 . .
C3 C4 C5 120.7(5) . .
C3 C4 H4 119.6 . .
C5 C4 H4 119.6 . .
C7 C9 H9A 109.5 . .
C7 C9 H9B 109.5 . .
C7 C9 H9C 109.5 . .
H9A C9 H9B 109.5 . .
H9A C9 H9C 109.5 . .
H9B C9 H9C 109.5 . .
O7 C32 H32A 110.5 . .
O7 C32 H32B 110.5 . .
O7 C32 C31 106.0(6) . .
H32A C32 H32B 108.7 . .
C31 C32 H32A 110.5 . .
C31 C32 H32B 110.5 . .
C14 C15 H15 119.0 . .
C16 C15 C14 122.1(7) . .
C16 C15 H15 119.0 . .
C22 C23 H23A 109.5 . .
C22 C23 H23B 109.5 . .
C22 C23 H23C 109.5 . .
H23A C23 H23B 109.5 . .
H23A C23 H23C 109.5 . .
H23B C23 H23C 109.5 . .
C18 C17 H17 119.7 . .
C16 C17 C18 120.6(7) . .
C16 C17 H17 119.7 . .
C22 C24 H24A 109.5 . .
C22 C24 H24B 109.5 . .
C22 C24 H24C 109.5 . .
H24A C24 H24B 109.5 . .
H24A C24 H24C 109.5 . .
H24B C24 H24C 109.5 . .
C10 C11 H11A 109.5 . .
C10 C11 H11B 109.5 . .
C10 C11 H11C 109.5 . .
H11A C11 H11B 109.5 . .
H11A C11 H11C 109.5 . .
H11B C11 H11C 109.5 . .
O6 C25 H25C 110.7 . .
O6 C25 H25D 110.7 . .
O6 C25 H25A 110.1 . .
O6 C25 H25B 110.1 . .
O6 C25 C26B 105.1(11) . .
O6 C25 C26A 108.2(13) . .
H25C C25 H25D 108.8 . .
H25A C25 H25B 108.4 . .
C26B C25 H25C 110.7 . .
C26B C25 H25D 110.7 . .
C26A C25 H25A 110.1 . .
C26A C25 H25B 110.1 . .
C15 C16 H16 119.9 . .
C17 C16 C15 120.3(7) . .
C17 C16 H16 119.9 . .
C32 C31 H31A 111.1 . .
C32 C31 H31B 111.1 . .
C32 C31 C30 103.5(7) . .
H31A C31 H31B 109.0 . .
C30 C31 H31A 111.1 . .
C30 C31 H31B 111.1 . .
C29 C30 H30A 110.8 . .
C29 C30 H30B 110.8 . .
C31 C30 C29 105.0(6) . .
C31 C30 H30A 110.8 . .
C31 C30 H30B 110.8 . .
H30A C30 H30B 108.8 . .
C19 C21 H21A 109.5 . .
C19 C21 H21B 109.5 . .
C19 C21 H21C 109.5 . .
H21A C21 H21B 109.5 . .
H21A C21 H21C 109.5 . .
H21B C21 H21C 109.5 . .
C10 C12 H12A 109.5 . .
C10 C12 H12B 109.5 . .
C10 C12 H12C 109.5 . .
H12A C12 H12B 109.5 . .
H12A C12 H12C 109.5 . .
H12B C12 H12C 109.5 . .
C19 C20 H20A 109.5 . .
C19 C20 H20B 109.5 . .
C19 C20 H20C 109.5 . .
H20A C20 H20B 109.5 . .
H20A C20 H20C 109.5 . .
H20B C20 H20C 109.5 . .
O5 C36 H36A 110.4 . .
O5 C36 H36B 110.4 . .
O5 C36 C35 106.4(10) . .
H36A C36 H36B 108.6 . .
C35 C36 H36A 110.4 . .
C35 C36 H36B 110.4 . .
O5 C33 H33A 110.3 . .
O5 C33 H33B 110.3 . .
O5 C33 C34 107.2(11) . .
H33A C33 H33B 108.5 . .
C34 C33 H33A 110.3 . .
C34 C33 H33B 110.3 . .
C33 C34 H34A 110.7 . .
C33 C34 H34B 110.7 . .
H34A C34 H34B 108.8 . .
C35 C34 C33 105.1(11) . .
C35 C34 H34A 110.7 . .
C35 C34 H34B 110.7 . .
C36 C35 H35A 111.6 . .
C36 C35 H35B 111.6 . .
C34 C35 C36 101.1(10) . .
C34 C35 H35A 111.6 . .
C34 C35 H35B 111.6 . .
H35A C35 H35B 109.4 . .
C25 C26B H26A 110.9 . .
C25 C26B H26B 110.9 . .
H26A C26B H26B 108.9 . .
C27B C26B C25 104.2(16) . .
C27B C26B H26A 110.9 . .
C27B C26B H26B 110.9 . .
C26B C27B H27A 109.8 . .
C26B C27B H27B 109.8 . .
C26B C27B C0AA 109.4(14) . .
H27A C27B H27B 108.2 . .
C0AA C27B H27A 109.8 . .
C0AA C27B H27B 109.8 . .
H27C C27A H27D 108.6 . .
C26A C27A H27C 110.4 . .
C26A C27A H27D 110.4 . .
C26A C27A C0AA 106.5(15) . .
C0AA C27A H27C 110.4 . .
C0AA C27A H27D 110.4 . .
C25 C26A H26C 109.6 . .
C25 C26A H26D 109.6 . .
C27A C26A C25 110.1(18) . .
C27A C26A H26C 109.6 . .
C27A C26A H26D 109.6 . .
H26C C26A H26D 108.2 . .
O6 C0AA C27B 106.3(9) . .
O6 C0AA C27A 107.0(10) . .
O6 C0AA H0AC 110.5 . .
O6 C0AA H0AD 110.5 . .
O6 C0AA H0AA 110.3 . .
O6 C0AA H0AB 110.3 . .
C27B C0AA H0AC 110.5 . .
C27B C0AA H0AD 110.5 . .
C27A C0AA H0AA 110.3 . .
C27A C0AA H0AB 110.3 . .
H0AC C0AA H0AD 108.7 . .
H0AA C0AA H0AB 108.6 . .
C00K P2A P3A 98.6(10) . .
C00O P3A P2A 89.0(9) . .
C10 C11A H11D 109.5 . .
C10 C11A H11E 109.5 . .
C10 C11A H11F 109.5 . .
H11D C11A H11E 109.5 . .
H11D C11A H11F 109.5 . .
H11E C11A H11F 109.5 . .
C10 C12A H12D 109.5 . .
C10 C12A H12E 109.5 . .
C10 C12A H12F 109.5 . .
H12D C12A H12E 109.5 . .
H12D C12A H12F 109.5 . .
H12E C12A H12F 109.5 . .

loop_
_geom_bond_atom_site_label_1
_geom_bond_atom_site_label_2
_geom_bond_distance
_geom_bond_site_symmetry_2
P1 N1 1.767(4) .
P1 N2 1.757(4) .
P1 C00K 1.759(5) .
P2 P3 2.096(3) .
P2 C00K 1.696(5) .
P3 C00O 1.795(6) .
Na1 O2 2.411(4) 4_466
Na1 O1 2.608(4) 4_466
Na1 O6 2.308(5) .
Na1 O7 2.383(5) .
Na1 O4 2.329(4) .
Na1 O5 2.397(5) .
O3 C00K 1.389(6) .
O3 C00O 1.405(6) .
O2 Na1 2.411(4) 4_566
O2 C00H 1.215(6) .
O1 Na1 2.608(4) 4_566
O1 C00D 1.217(6) .
N1 C00D 1.357(6) .
N1 C1 1.438(6) .
N2 C00H 1.356(6) .
N2 C13 1.455(6) .
O6 C25 1.392(11) .
O6 C0AA 1.416(9) .
O7 C29 1.416(8) .
O7 C32 1.430(7) .
O4 C00O 1.231(7) .
C00D C00H 1.537(7) .
O5 C36 1.375(11) .
O5 C33 1.391(11) .
C2 C1 1.414(7) .
C2 C10 1.514(7) .
C2 C3 1.391(8) .
C1 C6 1.395(7) .
C6 C7 1.526(8) .
C6 C5 1.378(8) .
C10 H10 1.0000 .
C10 H10A 1.0000 .
C10 C11 1.496(10) .
C10 C12 1.542(9) .
C10 C11A 1.59(3) .
C10 C12A 1.45(3) .
C00K P2A 1.783(19) .
C13 C14 1.402(8) .
C13 C18 1.407(9) .
C7 H7 1.0000 .
C7 C8 1.535(8) .
C7 C9 1.541(8) .
C3 H3 0.9500 .
C3 C4 1.381(9) .
C00O P3A 1.782(18) .
C19 H19 1.0000 .
C19 C18 1.513(10) .
C19 C21 1.530(10) .
C19 C20 1.535(12) .
C8 H8A 0.9800 .
C8 H8B 0.9800 .
C8 H8C 0.9800 .
C14 C22 1.489(11) .
C14 C15 1.426(10) .
C22 H22 1.0000 .
C22 C23 1.531(9) .
C22 C24 1.518(9) .
C18 C17 1.405(9) .
C29 H29A 0.9900 .
C29 H29B 0.9900 .
C29 C30 1.529(10) .
C5 H5 0.9500 .
C5 C4 1.392(10) .
C4 H4 0.9500 .
C9 H9A 0.9800 .
C9 H9B 0.9800 .
C9 H9C 0.9800 .
C32 H32A 0.9900 .
C32 H32B 0.9900 .
C32 C31 1.462(11) .
C15 H15 0.9500 .
C15 C16 1.389(12) .
C23 H23A 0.9800 .
C23 H23B 0.9800 .
C23 H23C 0.9800 .
C17 H17 0.9500 .
C17 C16 1.369(12) .
C24 H24A 0.9800 .
C24 H24B 0.9800 .
C24 H24C 0.9800 .
C11 H11A 0.9800 .
C11 H11B 0.9800 .
C11 H11C 0.9800 .
C25 H25C 0.9900 .
C25 H25D 0.9900 .
C25 H25A 0.9900 .
C25 H25B 0.9900 .
C25 C26B 1.57(2) .
C25 C26A 1.45(3) .
C16 H16 0.9500 .
C31 H31A 0.9900 .
C31 H31B 0.9900 .
C31 C30 1.506(12) .
C30 H30A 0.9900 .
C30 H30B 0.9900 .
C21 H21A 0.9800 .
C21 H21B 0.9800 .
C21 H21C 0.9800 .
C12 H12A 0.9800 .
C12 H12B 0.9800 .
C12 H12C 0.9800 .
C20 H20A 0.9800 .
C20 H20B 0.9800 .
C20 H20C 0.9800 .
C36 H36A 0.9900 .
C36 H36B 0.9900 .
C36 C35 1.513(14) .
C33 H33A 0.9900 .
C33 H33B 0.9900 .
C33 C34 1.456(18) .
C34 H34A 0.9900 .
C34 H34B 0.9900 .
C34 C35 1.419(19) .
C35 H35A 0.9900 .
C35 H35B 0.9900 .
C26B H26A 0.9900 .
C26B H26B 0.9900 .
C26B C27B 1.39(3) .
C27B H27A 0.9900 .
C27B H27B 0.9900 .
C27B C0AA 1.467(19) .
C27A H27C 0.9900 .
C27A H27D 0.9900 .
C27A C26A 1.33(3) .
C27A C0AA 1.50(2) .
C26A H26C 0.9900 .
C26A H26D 0.9900 .
C0AA H0AC 0.9900 .
C0AA H0AD 0.9900 .
C0AA H0AA 0.9900 .
C0AA H0AB 0.9900 .
P2A P3A 2.11(3) .
C11A H11D 0.9800 .
C11A H11E 0.9800 .
C11A H11F 0.9800 .
C12A H12D 0.9800 .
C12A H12E 0.9800 .
C12A H12F 0.9800 .

loop_
_geom_torsion_atom_site_label_1
_geom_torsion_atom_site_label_2
_geom_torsion_atom_site_label_3
_geom_torsion_atom_site_label_4
_geom_torsion
_geom_torsion_site_symmetry_1
P1 N1 C00D O1 -178.5(4) .
P1 N1 C00D C00H 6.5(5) .
P1 N1 C1 C2 -73.5(5) .
P1 N1 C1 C6 107.0(4) .
P1 N2 C00H O2 176.5(4) .
P1 N2 C00H C00D -6.4(5) .
P1 N2 C13 C14 -105.5(5) .
P1 N2 C13 C18 75.0(5) .
P1 C00K P2A P3A -167.7(8) .
P2 P3 C00O O3 2.5(5) .
P2 P3 C00O O4 -177.8(6) .
P3 P2 C00K P1 179.0(3) .
P3 P2 C00K O3 0.9(5) .
Na1 O2 C00H N2 -174.2(4) 4_566
Na1 O2 C00H C00D 9.0(6) 4_566
Na1 O1 C00D N1 175.3(4) 4_566
Na1 O1 C00D C00H -10.2(5) 4_566
Na1 O6 C25 C26B -152.5(12) .
Na1 O6 C25 C26A 172.1(14) .
Na1 O6 C0AA C27B 153.2(9) .
Na1 O6 C0AA C27A -169.5(10) .
Na1 O7 C29 C30 129.2(7) .
Na1 O7 C32 C31 -118.0(7) .
Na1 O4 C00O P3 -6.4(12) .
Na1 O4 C00O O3 173.3(5) .
Na1 O4 C00O P3A 20.3(15) .
Na1 O5 C36 C35 161.3(8) .
Na1 O5 C33 C34 177.6(10) .
O3 C00K P2A P3A -5.6(11) .
O3 C00O P3A P2A 20.1(13) .
O1 C00D C00H O2 1.8(7) .
O1 C00D C00H N2 -175.5(4) .
N1 P1 N2 C00H 8.4(4) .
N1 P1 N2 C13 -164.5(4) .
N1 P1 C00K P2 136.1(3) .
N1 P1 C00K O3 -45.8(5) .
N1 P1 C00K P2A 114.8(11) .
N1 C00D C00H O2 177.2(4) .
N1 C00D C00H N2 -0.2(5) .
N1 C1 C6 C7 -0.1(7) .
N1 C1 C6 C5 178.6(4) .
N2 P1 N1 C00D -8.5(3) .
N2 P1 N1 C1 169.4(4) .
N2 P1 C00K P2 -132.7(3) .
N2 P1 C00K O3 45.4(5) .
N2 P1 C00K P2A -154.0(11) .
N2 C13 C14 C22 0.0(8) .
N2 C13 C14 C15 -179.6(5) .
N2 C13 C18 C19 -0.7(8) .
N2 C13 C18 C17 180.0(5) .
O6 C25 C26B C27B -18(2) .
O6 C25 C26A C27A 2(3) .
O7 C29 C30 C31 -3.9(11) .
O7 C32 C31 C30 -32.8(10) .
O4 C00O P3A P2A 171.9(8) .
C00D N1 C1 C2 104.3(5) .
C00D N1 C1 C6 -75.2(6) .
O5 C36 C35 C34 30.9(17) .
O5 C33 C34 C35 25(2) .
C2 C1 C6 C7 -179.5(5) .
C2 C1 C6 C5 -0.8(7) .
C2 C3 C4 C5 -1.3(9) .
C1 N1 C00D O1 3.6(7) .
C1 N1 C00D C00H -171.4(4) .
C1 C2 C10 C11 -82.0(7) .
C1 C2 C10 C12 154.8(6) .
C1 C2 C10 C11A -115.5(13) .
C1 C2 C10 C12A 105.3(14) .
C1 C2 C3 C4 0.6(8) .
C1 C6 C7 C8 116.6(6) .
C1 C6 C7 C9 -118.8(6) .
C1 C6 C5 C4 0.2(8) .
C00H N2 C13 C14 81.9(6) .
C00H N2 C13 C18 -97.6(6) .
C6 C5 C4 C3 0.9(9) .
C10 C2 C1 N1 0.3(7) .
C10 C2 C1 C6 179.7(4) .
C10 C2 C3 C4 -178.6(5) .
C00K P1 N1 C00D 95.1(4) .
C00K P1 N1 C1 -87.0(4) .
C00K P1 N2 C00H -96.4(4) .
C00K P1 N2 C13 90.7(4) .
C00K O3 C00O P3 -2.4(7) .
C00K O3 C00O O4 177.9(5) .
C00K O3 C00O P3A -28.9(14) .
C13 N2 C00H O2 -10.5(8) .
C13 N2 C00H C00D 166.6(4) .
C13 C14 C22 C23 -122.2(7) .
C13 C14 C22 C24 112.7(7) .
C13 C14 C15 C16 0.4(9) .
C13 C18 C17 C16 -1.2(10) .
C7 C6 C5 C4 178.9(5) .
C3 C2 C1 N1 -178.9(4) .
C3 C2 C1 C6 0.5(7) .
C3 C2 C10 C11 97.2(7) .
C3 C2 C10 C12 -26.0(8) .
C3 C2 C10 C11A 63.7(14) .
C3 C2 C10 C12A -75.5(14) .
C00O O3 C00K P1 -177.3(4) .
C00O O3 C00K P2 0.7(7) .
C00O O3 C00K P2A 20.1(11) .
C19 C18 C17 C16 179.4(6) .
C14 C13 C18 C19 179.8(6) .
C14 C13 C18 C17 0.5(8) .
C14 C15 C16 C17 -1.1(11) .
C22 C14 C15 C16 -179.2(6) .
C18 C13 C14 C22 179.5(5) .
C18 C13 C14 C15 -0.1(8) .
C18 C17 C16 C15 1.5(11) .
C29 O7 C32 C31 31.8(9) .
C5 C6 C7 C8 -62.0(7) .
C5 C6 C7 C9 62.6(7) .
C32 O7 C29 C30 -16.7(9) .
C32 C31 C30 C29 22.2(12) .
C15 C14 C22 C23 57.4(8) .
C15 C14 C22 C24 -67.7(7) .
C25 O6 C0AA C27B -27.0(14) .
C25 O6 C0AA C27A 10.2(14) .
C25 C26B C27B C0AA 2(2) .
C21 C19 C18 C13 -116.2(7) .
C21 C19 C18 C17 63.1(8) .
C20 C19 C18 C13 122.0(7) .
C20 C19 C18 C17 -58.6(9) .
C36 O5 C33 C34 -5.0(18) .
C33 O5 C36 C35 -16.0(16) .
C33 C34 C35 C36 -33.1(19) .
C26B C27B C0AA O6 14.9(19) .
C26A C27A C0AA O6 -9(2) .
C0AA O6 C25 C26B 27.7(15) .
C0AA O6 C25 C26A -7.7(17) .
C0AA C27A C26A C25 4(3) .
